data_7236070
loop_
_publ_author_name
'Guo, Jiangbin'
'Tang, Wen'
'Wu, Binbin'
'Zhao, Haixia'
'Long, Lasheng'
'Zheng, Lansun'

_publ_section_title
;
 Thermal energy storage in a supramolecular assembly of
 [C6H11NH3]+[CF3COO]&#x2212;(C6H11 = cyclohexyl)
;
_journal_issue 24
_journal_name_full 'Journal of Materials Chemistry A'
_journal_page_first 12616
_journal_paper_doi 10.1039/C5TA02166A
_journal_volume 3
_journal_year 2015
_chemical_formula_sum 'C8 H14 F3 N O2'
_chemical_formula_weight 213.20
_space_group_IT_number 12
_space_group_name_Hall '-C 2y'
_space_group_name_H-M_alt 'C 1 2/m 1'
_symmetry_cell_setting monoclinic
_symmetry_space_group_name_H-M 'C 1 2/m 1'
_atom_sites_solution_hydrogens geom
_atom_sites_solution_primary direct
_atom_sites_solution_secondary difmap
_audit_creation_method SHELXL-97
_audit_update_record
;
2015-01-22 deposited with the CCDC.
2015-05-11 downloaded from the CCDC.
;
_cell_angle_alpha 90.00
_cell_angle_beta 94.199(7)
_cell_angle_gamma 90.00
_cell_formula_units_Z 4
_cell_length_a 18.1351(16)
_cell_length_b 6.6817(6)
_cell_length_c 9.0685(8)
_cell_measurement_reflns_used 1071
_cell_measurement_temperature 340(2)
_cell_measurement_theta_max 26.00
_cell_measurement_theta_min 3.91
_cell_volume 1095.91(17)
_computing_cell_refinement 'CrysAlis RED'
_computing_data_collection 'CrysAlis CCD'
_computing_data_reduction 'CrysAlis RED'
_computing_molecular_graphics 'SHELXTL V.5.0 (Sheldrick, 1997)'
_computing_publication_material 'SHELXL-97 (Sheldrick, 1997)'
_computing_structure_refinement 'SHELXL-97 (Sheldrick, 1997)'
_computing_structure_solution 'SHELXS-97 (Sheldrick, 1990)'
_diffrn_ambient_temperature 340(2)
_diffrn_measured_fraction_theta_full 0.911
_diffrn_measured_fraction_theta_max 0.911
_diffrn_measurement_device_type 'SuperNova, Dual, Cu at zero, Atlas'
_diffrn_radiation_monochromator graphite
_diffrn_radiation_source 'SuperNova (Mo) X-ray Source'
_diffrn_radiation_type MoK\a
_diffrn_radiation_wavelength 0.71073
_diffrn_reflns_av_R_equivalents 0.0091
_diffrn_reflns_av_sigmaI/netI 0.0107
_diffrn_reflns_limit_h_max 21
_diffrn_reflns_limit_h_min -22
_diffrn_reflns_limit_k_max 4
_diffrn_reflns_limit_k_min -8
_diffrn_reflns_limit_l_max 11
_diffrn_reflns_limit_l_min -9
_diffrn_reflns_number 2987
_diffrn_reflns_theta_full 26.00
_diffrn_reflns_theta_max 26.00
_diffrn_reflns_theta_min 3.91
_exptl_absorpt_coefficient_mu 0.124
_exptl_absorpt_correction_T_max 0.9938
_exptl_absorpt_correction_T_min 0.9877
_exptl_absorpt_correction_type multi-scan
_exptl_absorpt_process_details 'CrysAlis RED'
_exptl_crystal_colour colourless
_exptl_crystal_density_diffrn 1.292
_exptl_crystal_density_method 'not measured'
_exptl_crystal_description block
_exptl_crystal_F_000 448
_exptl_crystal_size_max 0.10
_exptl_crystal_size_mid 0.05
_exptl_crystal_size_min 0.05
_refine_diff_density_max 0.237
_refine_diff_density_min -0.174
_refine_diff_density_rms 0.060
_refine_ls_extinction_method none
_refine_ls_goodness_of_fit_ref 1.418
_refine_ls_hydrogen_treatment mixed
_refine_ls_matrix_type full
_refine_ls_number_parameters 91
_refine_ls_number_reflns 1071
_refine_ls_number_restraints 11
_refine_ls_restrained_S_all 1.636
_refine_ls_R_factor_all 0.1383
_refine_ls_R_factor_gt 0.1154
_refine_ls_shift/su_max 0.000
_refine_ls_shift/su_mean 0.000
_refine_ls_structure_factor_coef Fsqd
_refine_ls_weighting_details 'calc w=1/[\s^2^(Fo^2^)+(0.2000P)^2^+0.0000P] where P=(Fo^2^+2Fc^2^)/3'
_refine_ls_weighting_scheme calc
_refine_ls_wR_factor_gt 0.3411
_refine_ls_wR_factor_ref 0.3855
_reflns_number_gt 658
_reflns_number_total 1071
_reflns_threshold_expression >2sigma(I)
_cod_data_source_file c5ta02166a2.cif
_cod_data_source_block compound-340K
_cod_original_sg_symbol_H-M C2/m
_cod_database_code 7236070

loop_
_symmetry_equiv_pos_as_xyz
'x, y, z'
'-x, y, -z'
'x+1/2, y+1/2, z'
'-x+1/2, y+1/2, -z'
'-x, -y, -z'
'x, -y, z'
'-x+1/2, -y+1/2, -z'
'x+1/2, -y+1/2, z'

loop_
_atom_site_label
_atom_site_type_symbol
_atom_site_fract_x
_atom_site_fract_y
_atom_site_fract_z
_atom_site_U_iso_or_equiv
_atom_site_adp_type
_atom_site_occupancy
_atom_site_symmetry_multiplicity
_atom_site_calc_flag
_atom_site_refinement_flags
N1 N 0.31980(19) 0.0000 0.4636(4) 0.0902(14) Uani 1 2 d S
H1A H 0.3348 0.1100 0.5147 0.135 Uiso 1 1 d R
H1B H 0.2702 0.0000 0.4497 0.135 Uiso 1 2 d SR
C3 C 0.3531(3) 0.0000 0.3161(6) 0.1000(17) Uani 1 2 d S
H3A H 0.4071 0.0000 0.3329 0.120 Uiso 1 2 calc SR
C4 C 0.3298(3) 0.1820(6) 0.2290(5) 0.1293(18) Uani 1 1 d .
H4A H 0.3464 0.3006 0.2834 0.155 Uiso 1 1 calc R
H4B H 0.2762 0.1862 0.2159 0.155 Uiso 1 1 calc R
C5 C 0.3613(4) 0.1826(9) 0.0790(6) 0.152(2) Uani 1 1 d .
H5A H 0.3424 0.2978 0.0232 0.182 Uiso 1 1 calc R
H5B H 0.4147 0.1952 0.0922 0.182 Uiso 1 1 calc R
C6 C 0.3425(5) 0.0000 -0.0050(9) 0.153(3) Uani 1 2 d S
H6A H 0.3686 0.0000 -0.0946 0.184 Uiso 1 2 calc SR
H6B H 0.2899 0.0000 -0.0337 0.184 Uiso 1 2 calc SR
C1 C 0.3789(3) 0.5000 0.6310(5) 0.0911(16) Uani 1 2 d SD
C2 C 0.4474(4) 0.4230(9) 0.7071(7) 0.110(2) Uani 0.50 1 d PD
O2 O 0.3310(3) 0.4087(9) 0.5724(7) 0.1167(19) Uani 0.50 1 d PD
F1 F 0.5082(2) 0.5000 0.6651(7) 0.214(3) Uani 1 2 d SD
F2 F 0.4524(3) 0.5000 0.8429(5) 0.280(4) Uani 1 2 d SD
O1 O 0.3763(4) 0.6945(8) 0.6407(6) 0.135(2) Uani 0.50 1 d PD
F3 F 0.4533(4) 0.2316(11) 0.6759(11) 0.214(3) Uani 0.50 1 d PD

loop_
_atom_site_aniso_label
_atom_site_aniso_U_11
_atom_site_aniso_U_22
_atom_site_aniso_U_33
_atom_site_aniso_U_23
_atom_site_aniso_U_13
_atom_site_aniso_U_12
N1 0.078(2) 0.078(2) 0.113(3) 0.000 -0.0059(19) 0.000
C3 0.076(3) 0.096(3) 0.127(4) 0.000 -0.002(2) 0.000
C4 0.154(4) 0.090(3) 0.143(4) 0.007(2) 0.000(3) -0.003(2)
C5 0.165(4) 0.138(4) 0.151(5) 0.024(3) 0.011(3) -0.011(3)
C6 0.154(6) 0.155(7) 0.150(6) 0.000 0.007(5) 0.000
C1 0.092(3) 0.100(4) 0.080(3) 0.000 0.004(2) 0.000
C2 0.106(5) 0.115(5) 0.106(5) 0.020(3) -0.003(4) 0.014(4)
O2 0.078(3) 0.116(4) 0.154(4) -0.022(3) -0.007(3) 0.002(2)
F1 0.097(3) 0.297(7) 0.247(7) 0.000 0.007(4) 0.000
F2 0.192(6) 0.533(12) 0.107(3) 0.000 -0.040(3) 0.000
O1 0.165(6) 0.095(4) 0.139(5) 0.000(3) -0.027(4) 0.022(4)
F3 0.159(5) 0.148(5) 0.320(8) -0.051(5) -0.083(5) 0.061(4)

loop_
_atom_type_symbol
_atom_type_description
_atom_type_scat_dispersion_real
_atom_type_scat_dispersion_imag
_atom_type_scat_source
C C 0.0033 0.0016 'International Tables Vol C Tables 4.2.6.8 and 6.1.1.4'
H H 0.0000 0.0000 'International Tables Vol C Tables 4.2.6.8 and 6.1.1.4'
N N 0.0061 0.0033 'International Tables Vol C Tables 4.2.6.8 and 6.1.1.4'
O O 0.0106 0.0060 'International Tables Vol C Tables 4.2.6.8 and 6.1.1.4'
F F 0.0171 0.0103 'International Tables Vol C Tables 4.2.6.8 and 6.1.1.4'

loop_
_geom_angle_atom_site_label_1
_geom_angle_atom_site_label_2
_geom_angle_atom_site_label_3
_geom_angle
_geom_angle_site_symmetry_1
_geom_angle_site_symmetry_3
C3 N1 H1A 109.4 . .
C3 N1 H1B 109.7 . .
H1A N1 H1B 109.5 . .
C4 C3 C4 108.9(5) 6 .
C4 C3 N1 110.6(3) 6 .
C4 C3 N1 110.6(3) . .
C4 C3 H3A 108.9 6 .
C4 C3 H3A 108.9 . .
N1 C3 H3A 108.9 . .
C3 C4 C5 111.5(4) . .
C3 C4 H4A 109.3 . .
C5 C4 H4A 109.3 . .
C3 C4 H4B 109.3 . .
C5 C4 H4B 109.3 . .
H4A C4 H4B 108.0 . .
C6 C5 C4 112.1(5) . .
C6 C5 H5A 109.2 . .
C4 C5 H5A 109.2 . .
C6 C5 H5B 109.2 . .
C4 C5 H5B 109.2 . .
H5A C5 H5B 107.9 . .
C5 C6 C5 112.7(7) . 6
C5 C6 H6A 109.0 . .
C5 C6 H6A 109.0 6 .
C5 C6 H6B 109.0 . .
C5 C6 H6B 109.0 6 .
H6A C6 H6B 107.8 . .
O2 C1 O2 63.6(7) 6_565 .
O2 C1 O1 58.4(3) 6_565 .
O2 C1 O1 121.8(6) . .
O2 C1 O1 121.8(6) 6_565 6_565
O2 C1 O1 58.4(3) . 6_565
O1 C1 O1 171.0(7) . 6_565
O2 C1 C2 168.4(5) 6_565 .
O2 C1 C2 127.7(4) . .
O1 C1 C2 110.5(5) . .
O1 C1 C2 69.7(4) 6_565 .
O2 C1 C2 127.7(4) 6_565 6_565
O2 C1 C2 168.4(5) . 6_565
O1 C1 C2 69.7(4) . 6_565
O1 C1 C2 110.5(5) 6_565 6_565
C2 C1 C2 41.0(5) . 6_565
C2 C2 F1 66.7(3) 6_565 .
C2 C2 F3 166.4(5) 6_565 .
F1 C2 F3 103.8(6) . .
C2 C2 F2 67.3(3) 6_565 .
F1 C2 F2 96.7(6) . .
F3 C2 F2 125.0(6) . .
C2 C2 C1 69.5(3) 6_565 .
F1 C2 C1 115.5(5) . .
F3 C2 C1 108.5(5) . .
F2 C2 C1 107.2(5) . .
C2 C2 O1 119.6(3) 6_565 6_565
F1 C2 O1 140.1(6) . 6_565
F3 C2 O1 61.0(4) . 6_565
F2 C2 O1 122.6(6) . 6_565
C1 C2 O1 50.2(3) . 6_565
C1 O2 O1 66.8(3) . 6_565
C1 O2 O2 58.2(3) . 6_565
O1 O2 O2 124.8(3) 6_565 6_565
C2 F1 C2 46.7(6) 6_565 .
C2 F2 C2 45.5(5) . 6_565
O2 O1 C1 54.8(3) 6_565 .
O2 O1 F3 152.7(7) 6_565 6_565
C1 O1 F3 107.8(5) . 6_565
O2 O1 C2 114.5(5) 6_565 6_565
C1 O1 C2 60.1(3) . 6_565
F3 O1 C2 50.4(4) 6_565 6_565
C2 F3 O1 68.6(4) . 6_565

loop_
_geom_bond_atom_site_label_1
_geom_bond_atom_site_label_2
_geom_bond_distance
_geom_bond_site_symmetry_2
N1 C3 1.508(6) .
N1 H1A 0.9000 .
N1 H1B 0.8999 .
C3 C4 1.494(5) 6
C3 C4 1.494(5) .
C3 H3A 0.9800 .
C4 C5 1.514(6) .
C4 H4A 0.9700 .
C4 H4B 0.9700 .
C5 C6 1.466(7) .
C5 H5A 0.9700 .
C5 H5B 0.9700 .
C6 C5 1.466(7) 6
C6 H6A 0.9700 .
C6 H6B 0.9700 .
C1 O2 1.159(5) 6_565
C1 O2 1.159(5) .
C1 O1 1.303(5) .
C1 O1 1.303(5) 6_565
C1 C2 1.470(7) .
C1 C2 1.470(7) 6_565
C2 C2 1.029(12) 6_565
C2 F1 1.298(7) .
C2 F3 1.316(7) .
C2 F2 1.331(7) .
C2 O1 1.591(9) 6_565
O2 O1 1.208(7) 6_565
O2 O2 1.221(12) 6_565
F1 C2 1.298(7) 6_565
F2 C2 1.331(7) 6_565
O1 O2 1.208(7) 6_565
O1 F3 1.494(10) 6_565
O1 C2 1.591(9) 6_565
F3 O1 1.494(10) 6_565

loop_
_geom_hbond_atom_site_label_D
_geom_hbond_atom_site_label_H
_geom_hbond_atom_site_label_A
_geom_hbond_distance_DH
_geom_hbond_distance_HA
_geom_hbond_distance_DA
_geom_hbond_angle_DHA
_geom_hbond_site_symmetry_A
N1 H1B O2 0.90 1.93 2.797(6) 161.5 7_556
N1 H1B O2 0.90 1.93 2.797(6) 161.5 4_546
N1 H1A O1 0.90 1.86 2.749(6) 169.7 6_565
N1 H1A O2 0.90 2.07 2.905(5) 154.8 .
N1 H1A F3 0.90 2.64 3.358(7) 137.7 .
